data_4024028
loop_
_publ_author_name
'Ahmad Basheer'
'Hiroshi Yamataka'
'Salai Cheettu Ammal'
'Zvi Rappoport'

_publ_section_title
;
 Enols of Substituted Cyanomalonamides
;
_journal_name_full 'Journal of Organic Chemistry'
_journal_page_first 5297
_journal_page_last 5312
_journal_paper_doi 10.1021/jo070877h
_journal_volume 72
_journal_year 2007
_chemical_formula_moiety 'C11 H11 N3 O2'
_chemical_formula_sum 'C11 H11 N3 O2'
_chemical_formula_weight 217.23
_chemical_name_systematic
; 
 ? 
;
_space_group_IT_number 43
_symmetry_cell_setting orthorhombic
_symmetry_space_group_name_Hall 'F 2 -2d'
_symmetry_space_group_name_H-M 'F d d 2'
_atom_sites_solution_hydrogens geom
_atom_sites_solution_primary direct
_atom_sites_solution_secondary difmap
_audit_creation_method SHELXL-97
_cell_angle_alpha 90.00
_cell_angle_beta 90.00
_cell_angle_gamma 90.00
_cell_formula_units_Z 16
_cell_length_a 18.987(4)
_cell_length_b 24.295(5)
_cell_length_c 9.2123(15)
_cell_measurement_reflns_used 3122
_cell_measurement_temperature 100(2)
_cell_measurement_theta_max 27.96
_cell_measurement_theta_min 2.72
_cell_volume 4249.6(13)
_computing_cell_refinement 'Bruker SMART'
_computing_data_collection 'Bruker SMART'
_computing_data_reduction 'Bruker SAINT'
_computing_molecular_graphics 'Bruker SHELXTL'
_computing_publication_material 'Bruker SHELXTL'
_computing_structure_refinement 'SHELXL-97 (Sheldrick, 1997)'
_computing_structure_solution 'SHELXS-97 (Sheldrick, 1990)'
_diffrn_ambient_temperature 100(2)
_diffrn_measured_fraction_theta_full 0.937
_diffrn_measured_fraction_theta_max 0.937
_diffrn_measurement_device_type 'CCD area detector'
_diffrn_measurement_method 'phi and omega scans'
_diffrn_radiation_monochromator graphite
_diffrn_radiation_source 'fine-focus sealed tube'
_diffrn_radiation_type MoK\a
_diffrn_radiation_wavelength 0.71073
_diffrn_reflns_av_R_equivalents 0.0333
_diffrn_reflns_av_sigmaI/netI 0.0278
_diffrn_reflns_limit_h_max 17
_diffrn_reflns_limit_h_min -24
_diffrn_reflns_limit_k_max 22
_diffrn_reflns_limit_k_min -31
_diffrn_reflns_limit_l_max 12
_diffrn_reflns_limit_l_min -4
_diffrn_reflns_number 6739
_diffrn_reflns_theta_full 28.12
_diffrn_reflns_theta_max 28.12
_diffrn_reflns_theta_min 2.60
_exptl_absorpt_coefficient_mu 0.097
_exptl_absorpt_correction_type none
_exptl_crystal_density_diffrn 1.358
_exptl_crystal_density_method 'not measured'
_exptl_crystal_F_000 1824
_refine_diff_density_max 0.231
_refine_diff_density_min -0.239
_refine_diff_density_rms 0.049
_refine_ls_abs_structure_details 'Flack H D (1983), Acta Cryst. A39, 876-881'
_refine_ls_abs_structure_Flack 0.00
_refine_ls_extinction_method none
_refine_ls_goodness_of_fit_ref 1.086
_refine_ls_hydrogen_treatment mixed
_refine_ls_matrix_type full
_refine_ls_number_parameters 154
_refine_ls_number_reflns 1459
_refine_ls_number_restraints 1
_refine_ls_restrained_S_all 1.086
_refine_ls_R_factor_all 0.0428
_refine_ls_R_factor_gt 0.0405
_refine_ls_shift/su_max 0.000
_refine_ls_shift/su_mean 0.000
_refine_ls_structure_factor_coef Fsqd
_refine_ls_weighting_details 'calc w=1/[\s^2^(Fo^2^)+(0.0521P)^2^+3.9798P] where P=(Fo^2^+2Fc^2^)/3'
_refine_ls_weighting_scheme calc
_refine_ls_wR_factor_gt 0.0950
_refine_ls_wR_factor_ref 0.0965
_reflns_number_gt 1394
_reflns_number_total 1459
_reflns_threshold_expression >2sigma(I)
_cod_data_source_file jo070877hsi20070426_015450.cif
_cod_data_source_block bashir3
_cod_depositor_comments
;
The following automatic conversions were performed:
'_symmetry_cell_setting' value 'Orthorhombic' changed to 'orthorhombic'
according to '/home/saulius/struct/CIF-dictionaries/cif_core.dic'
dictionary named 'cif_core.dic' version 2.4.1 from 2010-06-29.

Automatic conversion script
Id: cif_fix_enum 1527 2010-12-29 10:47:43Z saulius 
;
_cod_database_code 4024028

loop_
_symmetry_equiv_pos_as_xyz
'x, y, z'
'-x, -y, z'
'x+1/4, -y+1/4, z+1/4'
'-x+1/4, y+1/4, z+1/4'
'x, y+1/2, z+1/2'
'-x, -y+1/2, z+1/2'
'x+1/4, -y+3/4, z+3/4'
'-x+1/4, y+3/4, z+3/4'
'x+1/2, y, z+1/2'
'-x+1/2, -y, z+1/2'
'x+3/4, -y+1/4, z+3/4'
'-x+3/4, y+1/4, z+3/4'
'x+1/2, y+1/2, z'
'-x+1/2, -y+1/2, z'
'x+3/4, -y+3/4, z+1/4'
'-x+3/4, y+3/4, z+1/4'

loop_
_atom_site_label
_atom_site_type_symbol
_atom_site_fract_x
_atom_site_fract_y
_atom_site_fract_z
_atom_site_U_iso_or_equiv
_atom_site_adp_type
_atom_site_occupancy
_atom_site_symmetry_multiplicity
_atom_site_calc_flag
_atom_site_refinement_flags
_atom_site_disorder_assembly
_atom_site_disorder_group
O1 O 0.12232(8) 0.24636(7) 0.89781(17) 0.0193(4) Uani 1 1 d . . .
O2 O -0.03890(9) 0.24653(8) 0.91983(19) 0.0250(4) Uani 1 1 d . . .
N1 N 0.12835(10) 0.26799(8) 0.6568(2) 0.0171(4) Uani 1 1 d . . .
H1N1 H 0.1088(13) 0.2634(10) 0.574(3) 0.013(6) Uiso 1 1 d . . .
N2 N 0.04202(12) 0.11688(10) 0.8906(3) 0.0296(5) Uani 1 1 d . . .
N3 N -0.07015(12) 0.25896(9) 0.6860(2) 0.0220(5) Uani 1 1 d . . .
H1N3 H -0.0587(14) 0.2546(11) 0.604(4) 0.021(8) Uiso 1 1 d . . .
C1 C 0.10160(12) 0.24234(9) 0.7746(3) 0.0159(5) Uani 1 1 d . . .
C2 C 0.03583(12) 0.20726(10) 0.7389(2) 0.0168(5) Uani 1 1 d . . .
H2 H 0.0332 0.1990 0.6326 0.020 Uiso 1 1 calc R . .
C3 C -0.02937(13) 0.23993(11) 0.7895(3) 0.0189(5) Uani 1 1 d . . .
C4 C 0.03944(12) 0.15631(11) 0.8243(3) 0.0210(5) Uani 1 1 d . . .
C5 C -0.13337(14) 0.29022(13) 0.7173(3) 0.0302(6) Uani 1 1 d . . .
H51 H -0.1724 0.2649 0.7364 0.045 Uiso 1 1 calc R . .
H52 H -0.1450 0.3135 0.6338 0.045 Uiso 1 1 calc R . .
H53 H -0.1254 0.3134 0.8028 0.045 Uiso 1 1 calc R . .
C6 C 0.18684(12) 0.30394(9) 0.6525(3) 0.0157(5) Uani 1 1 d . . .
C7 C 0.22619(12) 0.31811(10) 0.7739(3) 0.0179(5) Uani 1 1 d . . .
H7 H 0.2144 0.3036 0.8666 0.022 Uiso 1 1 calc R . .
C8 C 0.28247(12) 0.35344(10) 0.7587(3) 0.0203(5) Uani 1 1 d . . .
H8 H 0.3092 0.3636 0.8416 0.024 Uiso 1 1 calc R . .
C9 C 0.30043(13) 0.37429(10) 0.6241(3) 0.0244(6) Uani 1 1 d . . .
H9 H 0.3397 0.3983 0.6149 0.029 Uiso 1 1 calc R . .
C10 C 0.26157(14) 0.36043(11) 0.5035(3) 0.0244(6) Uani 1 1 d . . .
H10 H 0.2739 0.3749 0.4112 0.029 Uiso 1 1 calc R . .
C11 C 0.20448(13) 0.32530(11) 0.5167(3) 0.0214(5) Uani 1 1 d . . .
H11 H 0.1774 0.3158 0.4337 0.026 Uiso 1 1 calc R . .

loop_
_atom_site_aniso_label
_atom_site_aniso_U_11
_atom_site_aniso_U_22
_atom_site_aniso_U_33
_atom_site_aniso_U_23
_atom_site_aniso_U_13
_atom_site_aniso_U_12
O1 0.0202(9) 0.0253(9) 0.0125(8) -0.0004(7) -0.0010(6) -0.0020(7)
O2 0.0222(9) 0.0410(11) 0.0119(8) -0.0024(7) 0.0032(7) -0.0013(8)
N1 0.0188(11) 0.0227(10) 0.0099(10) -0.0006(8) -0.0028(8) -0.0023(8)
N2 0.0352(13) 0.0288(12) 0.0247(12) 0.0031(10) 0.0027(10) -0.0064(10)
N3 0.0220(12) 0.0299(12) 0.0142(11) -0.0030(9) 0.0013(8) 0.0010(10)
C1 0.0146(11) 0.0161(11) 0.0171(10) -0.0029(9) 0.0010(9) 0.0024(10)
C2 0.0182(12) 0.0215(13) 0.0108(10) -0.0009(8) 0.0010(8) -0.0045(10)
C3 0.0171(12) 0.0224(13) 0.0170(11) -0.0009(9) 0.0011(9) -0.0056(10)
C4 0.0181(12) 0.0282(14) 0.0166(12) -0.0021(10) 0.0026(9) -0.0053(11)
C5 0.0265(14) 0.0394(16) 0.0247(13) -0.0014(11) -0.0001(11) 0.0096(13)
C6 0.0134(11) 0.0130(11) 0.0207(11) 0.0000(9) 0.0031(9) 0.0033(9)
C7 0.0165(11) 0.0193(12) 0.0180(11) 0.0005(9) 0.0032(9) 0.0049(10)
C8 0.0160(12) 0.0200(12) 0.0248(12) -0.0047(10) -0.0009(10) 0.0017(10)
C9 0.0189(13) 0.0211(12) 0.0331(16) 0.0012(10) 0.0050(11) -0.0012(11)
C10 0.0268(14) 0.0246(13) 0.0219(12) 0.0045(10) 0.0073(10) -0.0002(11)
C11 0.0239(13) 0.0239(13) 0.0163(12) 0.0020(10) 0.0016(10) 0.0002(11)

loop_
_atom_type_symbol
_atom_type_description
_atom_type_scat_dispersion_real
_atom_type_scat_dispersion_imag
_atom_type_scat_source
C C 0.0033 0.0016 'International Tables Vol C Tables 4.2.6.8 and 6.1.1.4'
H H 0.0000 0.0000 'International Tables Vol C Tables 4.2.6.8 and 6.1.1.4'
N N 0.0061 0.0033 'International Tables Vol C Tables 4.2.6.8 and 6.1.1.4'
O O 0.0106 0.0060 'International Tables Vol C Tables 4.2.6.8 and 6.1.1.4'

loop_
_geom_angle_atom_site_label_1
_geom_angle_atom_site_label_2
_geom_angle_atom_site_label_3
_geom_angle
_geom_angle_site_symmetry_1
_geom_angle_site_symmetry_3
_geom_angle_publ_flag
C1 N1 C6 127.1(2) . . ?
C1 N1 H1N1 119.5(18) . . ?
C6 N1 H1N1 113.4(17) . . ?
C3 N3 C5 121.9(2) . . ?
C3 N3 H1N3 119(2) . . ?
C5 N3 H1N3 119(2) . . ?
O1 C1 N1 126.6(2) . . ?
O1 C1 C2 120.6(2) . . ?
N1 C1 C2 112.8(2) . . ?
C4 C2 C3 107.97(19) . . ?
C4 C2 C1 108.22(19) . . ?
C3 C2 C1 107.45(19) . . ?
C4 C2 H2 111.0 . . ?
C3 C2 H2 111.0 . . ?
C1 C2 H2 111.0 . . ?
O2 C3 N3 125.4(3) . . ?
O2 C3 C2 118.9(2) . . ?
N3 C3 C2 115.8(2) . . ?
N2 C4 C2 179.8(3) . . ?
N3 C5 H51 109.5 . . ?
N3 C5 H52 109.5 . . ?
H51 C5 H52 109.5 . . ?
N3 C5 H53 109.5 . . ?
H51 C5 H53 109.5 . . ?
H52 C5 H53 109.5 . . ?
C7 C6 C11 120.1(2) . . ?
C7 C6 N1 123.6(2) . . ?
C11 C6 N1 116.3(2) . . ?
C8 C7 C6 119.3(2) . . ?
C8 C7 H7 120.3 . . ?
C6 C7 H7 120.3 . . ?
C7 C8 C9 120.8(2) . . ?
C7 C8 H8 119.6 . . ?
C9 C8 H8 119.6 . . ?
C10 C9 C8 120.1(2) . . ?
C10 C9 H9 119.9 . . ?
C8 C9 H9 119.9 . . ?
C9 C10 C11 120.0(2) . . ?
C9 C10 H10 120.0 . . ?
C11 C10 H10 120.0 . . ?
C10 C11 C6 119.7(2) . . ?
C10 C11 H11 120.1 . . ?
C6 C11 H11 120.1 . . ?

loop_
_geom_bond_atom_site_label_1
_geom_bond_atom_site_label_2
_geom_bond_distance
_geom_bond_site_symmetry_2
_geom_bond_publ_flag
O1 C1 1.205(3) . ?
O2 C3 1.224(3) . ?
N1 C1 1.351(3) . ?
N1 C6 1.413(3) . ?
N1 H1N1 0.85(3) . ?
N2 C4 1.137(3) . ?
N3 C3 1.312(3) . ?
N3 C5 1.449(3) . ?
N3 H1N3 0.79(3) . ?
C1 C2 1.547(3) . ?
C2 C4 1.469(3) . ?
C2 C3 1.543(3) . ?
C2 H2 1.0000 . ?
C5 H51 0.9800 . ?
C5 H52 0.9800 . ?
C5 H53 0.9800 . ?
C6 C7 1.388(3) . ?
C6 C11 1.395(3) . ?
C7 C8 1.378(4) . ?
C7 H7 0.9500 . ?
C8 C9 1.382(4) . ?
C8 H8 0.9500 . ?
C9 C10 1.376(4) . ?
C9 H9 0.9500 . ?
C10 C11 1.385(4) . ?
C10 H10 0.9500 . ?
C11 H11 0.9500 . ?

loop_
_geom_hbond_atom_site_label_D
_geom_hbond_atom_site_label_H
_geom_hbond_atom_site_label_A
_geom_hbond_distance_DH
_geom_hbond_distance_HA
_geom_hbond_distance_DA
_geom_hbond_angle_DHA
_geom_hbond_site_symmetry_A
N3 H1N3 O1 0.79(3) 2.25(3) 2.837(3) 131(3) 6_554
N1 H1N1 O2 0.85(3) 1.96(3) 2.788(3) 163(3) 6_554
